data_7105632
loop_
_publ_author_name
'Yi, Hai'
'Song, Liping'
'Wang, Wei'
'Liu, Jianning'
'Zhu, Shizheng'
'Deng, Hongmei'
'Shao, Min'

_publ_section_title
;
 First synthesis of 3-aryl-4-unsubstituted-6-CF(3)-pyridin-2-ones via aryl
 migration reaction in the presence of PhI(OAc)(2)/NaOH.
;
_journal_issue 37
_journal_name_full 'Chemical communications (Cambridge, England)'
_journal_page_first 6941
_journal_page_last 6943
_journal_paper_doi 10.1039/c0cc01815e
_journal_volume 46
_journal_year 2010
_chemical_formula_sum 'C15 H12 F3 N O3'
_chemical_formula_weight 311.26
_chemical_name_systematic
;
?
;
_space_group_IT_number 14
_symmetry_cell_setting monoclinic
_symmetry_space_group_name_Hall '-P 2ybc'
_symmetry_space_group_name_H-M 'P 1 21/c 1'
_atom_sites_solution_hydrogens geom
_atom_sites_solution_primary direct
_atom_sites_solution_secondary difmap
_audit_creation_method SHELXL-97
_cell_angle_alpha 90.00
_cell_angle_beta 91.550(6)
_cell_angle_gamma 90.00
_cell_formula_units_Z 4
_cell_length_a 12.602(7)
_cell_length_b 7.454(4)
_cell_length_c 15.219(8)
_cell_measurement_temperature 296(2)
_cell_volume 1429.1(13)
_computing_structure_refinement 'SHELXL-97 (Sheldrick, 1997)'
_computing_structure_solution 'SHELXS-97 (Sheldrick, 1990)'
_diffrn_ambient_temperature 296(2)
_diffrn_measured_fraction_theta_full 0.998
_diffrn_measured_fraction_theta_max 0.998
_diffrn_radiation_monochromator graphite
_diffrn_radiation_source 'fine-focus sealed tube'
_diffrn_radiation_type MoK\a
_diffrn_radiation_wavelength 0.71073
_diffrn_reflns_av_R_equivalents 0.0279
_diffrn_reflns_av_sigmaI/netI 0.0306
_diffrn_reflns_limit_h_max 14
_diffrn_reflns_limit_h_min -14
_diffrn_reflns_limit_k_max 8
_diffrn_reflns_limit_k_min -7
_diffrn_reflns_limit_l_max 17
_diffrn_reflns_limit_l_min -18
_diffrn_reflns_number 7108
_diffrn_reflns_theta_full 25.01
_diffrn_reflns_theta_max 25.01
_diffrn_reflns_theta_min 2.68
_exptl_absorpt_coefficient_mu 0.126
_exptl_absorpt_correction_T_max 0.9691
_exptl_absorpt_correction_T_min 0.9631
_exptl_absorpt_correction_type multi-scan
_exptl_crystal_density_diffrn 1.447
_exptl_crystal_density_method 'not measured'
_exptl_crystal_F_000 640
_exptl_crystal_size_max 0.30
_exptl_crystal_size_mid 0.25
_exptl_crystal_size_min 0.25
_refine_diff_density_max 0.377
_refine_diff_density_min -0.185
_refine_diff_density_rms 0.036
_refine_ls_extinction_coef 0.048(4)
_refine_ls_extinction_expression Fc^*^=kFc[1+0.001xFc^2^\l^3^/sin(2\q)]^-1/4^
_refine_ls_extinction_method SHELXL
_refine_ls_goodness_of_fit_ref 1.024
_refine_ls_hydrogen_treatment mixed
_refine_ls_matrix_type full
_refine_ls_number_parameters 204
_refine_ls_number_reflns 2518
_refine_ls_number_restraints 1
_refine_ls_restrained_S_all 1.024
_refine_ls_R_factor_all 0.0589
_refine_ls_R_factor_gt 0.0448
_refine_ls_shift/su_max 0.000
_refine_ls_shift/su_mean 0.000
_refine_ls_structure_factor_coef Fsqd
_refine_ls_weighting_details 'calc w=1/[\s^2^(Fo^2^)+(0.0574P)^2^+0.5586P] where P=(Fo^2^+2Fc^2^)/3'
_refine_ls_weighting_scheme calc
_refine_ls_wR_factor_gt 0.1158
_refine_ls_wR_factor_ref 0.1271
_reflns_number_gt 1945
_reflns_number_total 2518
_reflns_threshold_expression >2sigma(I)
_cod_data_source_file c0cc01815e.txt
_cod_data_source_block z
_cod_depositor_comments
;
The following automatic conversions were performed:
'_symmetry_cell_setting' value 'Monoclinic' changed to 'monoclinic'
according to '/home/saulius/struct/CIF-dictionaries/cif_core.dic'
dictionary named 'cif_core.dic' version 2.4.1 from 2010-06-29.

Automatic conversion script
Id: cif_fix_enum 1527 2010-12-29 10:47:43Z saulius 

 Adding full bibliography for 7105632.cif.
;
_cod_original_cell_volume 1429.2(13)
_cod_original_sg_symbol_H-M P2(1)/c
_cod_database_code 7105632

loop_
_symmetry_equiv_pos_as_xyz
'x, y, z'
'-x, y+1/2, -z+1/2'
'-x, -y, -z'
'x, -y-1/2, z-1/2'

loop_
_atom_site_label
_atom_site_type_symbol
_atom_site_fract_x
_atom_site_fract_y
_atom_site_fract_z
_atom_site_U_iso_or_equiv
_atom_site_adp_type
_atom_site_occupancy
_atom_site_symmetry_multiplicity
_atom_site_calc_flag
_atom_site_refinement_flags
_atom_site_disorder_assembly
_atom_site_disorder_group
C1 C 0.6947(2) 0.1808(3) 0.40609(16) 0.0676(7) Uani 1 1 d . . .
H1A H 0.7477 0.1818 0.4498 0.081 Uiso 1 1 calc R . .
C2 C 0.5929(2) 0.1356(3) 0.42606(15) 0.0646(7) Uani 1 1 d . . .
H2A H 0.5769 0.1060 0.4836 0.077 Uiso 1 1 calc R . .
C3 C 0.51396(18) 0.1335(3) 0.36158(13) 0.0516(5) Uani 1 1 d . . .
H3A H 0.4452 0.1021 0.3760 0.062 Uiso 1 1 calc R . .
C4 C 0.53588(15) 0.1779(2) 0.27517(12) 0.0417(5) Uani 1 1 d . . .
C5 C 0.63966(17) 0.2229(3) 0.25586(15) 0.0507(5) Uani 1 1 d . . .
C6 C 0.71804(19) 0.2250(3) 0.32068(16) 0.0627(6) Uani 1 1 d . . .
H6A H 0.7870 0.2562 0.3069 0.075 Uiso 1 1 calc R . .
C7 C 0.44949(15) 0.1769(2) 0.20748(11) 0.0387(4) Uani 1 1 d . . .
C8 C 0.34969(15) 0.2347(2) 0.22439(12) 0.0418(5) Uani 1 1 d . . .
H8A H 0.3366 0.2782 0.2803 0.050 Uiso 1 1 calc R . .
C9 C 0.26488(15) 0.2321(3) 0.16185(12) 0.0434(5) Uani 1 1 d . . .
C10 C 0.28519(15) 0.1647(3) 0.08048(13) 0.0450(5) Uani 1 1 d . . .
C11 C 0.47023(15) 0.1095(3) 0.12010(12) 0.0406(4) Uani 1 1 d U . .
C12 C 0.20543(19) 0.1430(4) 0.00556(16) 0.0645(6) Uani 1 1 d . . .
C13 C 0.16100(17) 0.3006(3) 0.19140(15) 0.0543(6) Uani 1 1 d . . .
C14 C 0.0025(2) 0.4576(5) 0.1515(2) 0.0923(10) Uani 1 1 d . . .
H14A H 0.0001 0.4756 0.2145 0.111 Uiso 1 1 calc R . .
H14B H -0.0083 0.5730 0.1231 0.111 Uiso 1 1 calc R . .
C15 C -0.0821(2) 0.3352(5) 0.1235(3) 0.1081(12) Uani 1 1 d . . .
H15A H -0.1495 0.3845 0.1389 0.162 Uiso 1 1 calc R . .
H15B H -0.0721 0.2216 0.1522 0.162 Uiso 1 1 calc R . .
H15C H -0.0804 0.3188 0.0610 0.162 Uiso 1 1 calc R . .
F1 F 0.11444(12) 0.0782(3) 0.03176(12) 0.0987(6) Uani 1 1 d . . .
F2 F 0.18546(15) 0.2953(3) -0.03520(11) 0.1071(7) Uani 1 1 d . . .
F3 F 0.23976(12) 0.0284(3) -0.05407(10) 0.0927(6) Uani 1 1 d . . .
O4 O 0.55685(11) 0.0536(2) 0.09594(9) 0.0530(4) Uani 1 1 d . . .
N1 N 0.38442(13) 0.1083(2) 0.06209(10) 0.0444(4) Uani 1 1 d U . .
H1B H 0.3946 0.0686 0.0099 0.053 Uiso 1 1 calc R . .
O2 O 0.13400(15) 0.2861(4) 0.26480(13) 0.0996(8) Uani 1 1 d . . .
O3 O 0.10617(12) 0.3864(3) 0.12903(11) 0.0723(5) Uani 1 1 d . . .
H5A H 0.6560(18) 0.256(3) 0.1969(16) 0.060(6) Uiso 1 1 d . . .

loop_
_atom_site_aniso_label
_atom_site_aniso_U_11
_atom_site_aniso_U_22
_atom_site_aniso_U_33
_atom_site_aniso_U_23
_atom_site_aniso_U_13
_atom_site_aniso_U_12
C1 0.0740(17) 0.0666(16) 0.0608(15) -0.0123(12) -0.0265(12) 0.0133(13)
C2 0.0856(18) 0.0653(15) 0.0420(12) -0.0035(10) -0.0114(11) 0.0115(13)
C3 0.0614(13) 0.0517(13) 0.0414(11) -0.0020(9) -0.0029(9) 0.0023(10)
C4 0.0505(11) 0.0344(10) 0.0400(10) -0.0041(8) -0.0021(8) 0.0035(8)
C5 0.0521(13) 0.0512(12) 0.0487(12) -0.0029(10) -0.0032(10) 0.0015(10)
C6 0.0524(13) 0.0642(15) 0.0709(16) -0.0113(12) -0.0092(11) 0.0030(11)
C7 0.0465(11) 0.0333(10) 0.0360(10) 0.0000(7) -0.0004(8) -0.0023(8)
C8 0.0487(11) 0.0395(11) 0.0371(10) -0.0013(8) 0.0015(8) -0.0008(8)
C9 0.0454(11) 0.0402(11) 0.0446(11) -0.0004(8) 0.0005(8) -0.0013(8)
C10 0.0464(11) 0.0436(11) 0.0449(11) 0.0001(9) -0.0032(8) 0.0012(9)
C11 0.0452(10) 0.0389(10) 0.0375(10) 0.0011(8) -0.0010(7) -0.0007(8)
C12 0.0552(14) 0.0795(17) 0.0582(14) -0.0175(13) -0.0104(11) 0.0107(13)
C13 0.0475(12) 0.0616(14) 0.0538(13) -0.0060(11) 0.0004(10) -0.0008(10)
C14 0.0558(16) 0.113(2) 0.107(2) -0.0202(19) -0.0045(15) 0.0294(16)
C15 0.0554(17) 0.134(3) 0.135(3) 0.007(2) -0.0019(17) -0.0008(19)
F1 0.0527(9) 0.1370(16) 0.1058(13) -0.0500(11) -0.0113(8) -0.0099(9)
F2 0.1262(15) 0.1143(15) 0.0782(11) 0.0043(10) -0.0446(10) 0.0390(12)
F3 0.0710(9) 0.1351(15) 0.0705(9) -0.0508(9) -0.0238(7) 0.0291(9)
O4 0.0475(8) 0.0695(10) 0.0421(8) -0.0109(7) 0.0009(6) 0.0073(7)
N1 0.0488(9) 0.0501(10) 0.0342(8) -0.0055(7) -0.0017(6) 0.0026(8)
O2 0.0674(12) 0.169(2) 0.0631(12) 0.0099(12) 0.0193(9) 0.0228(13)
O3 0.0528(10) 0.0893(13) 0.0745(11) -0.0093(9) -0.0030(8) 0.0203(9)

loop_
_atom_type_symbol
_atom_type_description
_atom_type_scat_dispersion_real
_atom_type_scat_dispersion_imag
_atom_type_scat_source
C C 0.0033 0.0016 'International Tables Vol C Tables 4.2.6.8 and 6.1.1.4'
H H 0.0000 0.0000 'International Tables Vol C Tables 4.2.6.8 and 6.1.1.4'
N N 0.0061 0.0033 'International Tables Vol C Tables 4.2.6.8 and 6.1.1.4'
O O 0.0106 0.0060 'International Tables Vol C Tables 4.2.6.8 and 6.1.1.4'
F F 0.0171 0.0103 'International Tables Vol C Tables 4.2.6.8 and 6.1.1.4'

loop_
_geom_angle_atom_site_label_1
_geom_angle_atom_site_label_2
_geom_angle_atom_site_label_3
_geom_angle
_geom_angle_site_symmetry_1
_geom_angle_site_symmetry_3
_geom_angle_publ_flag
C2 C1 C6 119.6(2) . . ?
C2 C1 H1A 120.2 . . ?
C6 C1 H1A 120.2 . . ?
C1 C2 C3 120.5(2) . . ?
C1 C2 H2A 119.8 . . ?
C3 C2 H2A 119.8 . . ?
C2 C3 C4 120.8(2) . . ?
C2 C3 H3A 119.6 . . ?
C4 C3 H3A 119.6 . . ?
C5 C4 C3 118.01(19) . . ?
C5 C4 C7 122.24(17) . . ?
C3 C4 C7 119.75(18) . . ?
C6 C5 C4 120.8(2) . . ?
C6 C5 H5A 120.0(14) . . ?
C4 C5 H5A 119.2(14) . . ?
C5 C6 C1 120.3(2) . . ?
C5 C6 H6A 119.8 . . ?
C1 C6 H6A 119.8 . . ?
C8 C7 C11 118.23(17) . . ?
C8 C7 C4 122.25(17) . . ?
C11 C7 C4 119.51(17) . . ?
C7 C8 C9 123.71(18) . . ?
C7 C8 H8A 118.1 . . ?
C9 C8 H8A 118.1 . . ?
C10 C9 C8 117.31(18) . . ?
C10 C9 C13 126.04(18) . . ?
C8 C9 C13 116.64(17) . . ?
N1 C10 C9 119.83(17) . . ?
N1 C10 C12 114.22(18) . . ?
C9 C10 C12 125.95(19) . . ?
O4 C11 N1 119.50(17) . . ?
O4 C11 C7 124.92(17) . . ?
N1 C11 C7 115.57(17) . . ?
F2 C12 F1 107.6(2) . . ?
F2 C12 F3 107.2(2) . . ?
F1 C12 F3 105.9(2) . . ?
F2 C12 C10 112.3(2) . . ?
F1 C12 C10 112.2(2) . . ?
F3 C12 C10 111.28(19) . . ?
O2 C13 O3 124.4(2) . . ?
O2 C13 C9 122.2(2) . . ?
O3 C13 C9 113.33(19) . . ?
C15 C14 O3 110.9(3) . . ?
C15 C14 H14A 109.5 . . ?
O3 C14 H14A 109.5 . . ?
C15 C14 H14B 109.5 . . ?
O3 C14 H14B 109.5 . . ?
H14A C14 H14B 108.1 . . ?
C14 C15 H15A 109.5 . . ?
C14 C15 H15B 109.5 . . ?
H15A C15 H15B 109.5 . . ?
C14 C15 H15C 109.5 . . ?
H15A C15 H15C 109.5 . . ?
H15B C15 H15C 109.5 . . ?
C10 N1 C11 125.33(16) . . ?
C10 N1 H1B 117.3 . . ?
C11 N1 H1B 117.3 . . ?
C13 O3 C14 117.5(2) . . ?

loop_
_geom_bond_atom_site_label_1
_geom_bond_atom_site_label_2
_geom_bond_distance
_geom_bond_site_symmetry_2
_geom_bond_publ_flag
C1 C2 1.368(4) . ?
C1 C6 1.380(4) . ?
C1 H1A 0.9300 . ?
C2 C3 1.379(3) . ?
C2 H2A 0.9300 . ?
C3 C4 1.391(3) . ?
C3 H3A 0.9300 . ?
C4 C5 1.389(3) . ?
C4 C7 1.479(3) . ?
C5 C6 1.377(3) . ?
C5 H5A 0.96(2) . ?
C6 H6A 0.9300 . ?
C7 C8 1.361(3) . ?
C7 C11 1.452(3) . ?
C8 C9 1.412(3) . ?
C8 H8A 0.9300 . ?
C9 C10 1.367(3) . ?
C9 C13 1.486(3) . ?
C10 N1 1.356(3) . ?
C10 C12 1.508(3) . ?
C11 O4 1.234(2) . ?
C11 N1 1.378(2) . ?
C12 F2 1.315(3) . ?
C12 F1 1.316(3) . ?
C12 F3 1.327(3) . ?
C13 O2 1.181(3) . ?
C13 O3 1.324(3) . ?
C14 C15 1.458(5) . ?
C14 O3 1.460(3) . ?
C14 H14A 0.9700 . ?
C14 H14B 0.9700 . ?
C15 H15A 0.9600 . ?
C15 H15B 0.9600 . ?
C15 H15C 0.9600 . ?
N1 H1B 0.8600 . ?

loop_
_cod_related_entry_id
_cod_related_entry_database
_cod_related_entry_code
1 ChemSpider 30653219
